data_2202195
loop_
_publ_author_name
'Dong, Zhi-Yong'
'Liu, Xuan-Wen'
'Wang, Xiao-Qing'
'Wang, Ru-Ji'
'Shen, Guang-Qiu'

_publ_section_title
;
 Aqua(azido)(dimethylglyoximato)(dimethylglyoxime)cobalt(III)
 monohydrate
;
_journal_issue 5
_journal_name_full 'Acta Crystallographica Section E'
_journal_page_first m260
_journal_page_last m262
_journal_paper_doi 10.1107/S1600536803003520
_journal_volume 59
_journal_year 2003
_chemical_formula_iupac '[Co (N3) (H2 O1) (C2 H6 N2 O2) (C2 H8 N2 O2)], H2 O'
_chemical_formula_moiety 'C8 H16 Co N7 O5, H2 O'
_chemical_formula_sum 'C8 H18 Co N7 O6'
_chemical_formula_weight 367.22
_chemical_name_systematic
;
(aqua)bis(dimethylglyoxime)cobalt(III) azide hydrate
;
_space_group_IT_number 14
_symmetry_cell_setting monoclinic
_symmetry_space_group_name_Hall '-P 2yn'
_symmetry_space_group_name_H-M 'P 1 21/n 1'
_atom_sites_solution_hydrogens geom
_atom_sites_solution_primary direct
_atom_sites_solution_secondary difmap
_audit_creation_method SHELXL-97
_cell_angle_alpha 90.00
_cell_angle_beta 91.243(14)
_cell_angle_gamma 90.00
_cell_formula_units_Z 4
_cell_length_a 7.6739(18)
_cell_length_b 17.515(4)
_cell_length_c 11.261(2)
_cell_measurement_reflns_used 31
_cell_measurement_temperature 293(2)
_cell_measurement_theta_max 12.6
_cell_measurement_theta_min 5.0
_cell_volume 1513.2(6)
_computing_cell_refinement XSCANS
_computing_data_collection 'XSCANS (Bruker, 1997)'
_computing_data_reduction XSCANS
_computing_molecular_graphics SHELXTL
_computing_publication_material SHELXTL
_computing_structure_refinement SHELXTL
_computing_structure_solution 'SHELXTL (Sheldrick, 1995)'
_diffrn_ambient_temperature 293(2)
_diffrn_measured_fraction_theta_full 0.988
_diffrn_measured_fraction_theta_max 0.988
_diffrn_measurement_device_type 'Bruker P4'
_diffrn_measurement_method \w
_diffrn_radiation_monochromator graphite
_diffrn_radiation_source 'fine-focus sealed tube'
_diffrn_radiation_type MoK\a
_diffrn_radiation_wavelength 0.71073
_diffrn_reflns_av_R_equivalents 0.0377
_diffrn_reflns_av_sigmaI/netI 0.0518
_diffrn_reflns_limit_h_max 1
_diffrn_reflns_limit_h_min -9
_diffrn_reflns_limit_k_max 20
_diffrn_reflns_limit_k_min -1
_diffrn_reflns_limit_l_max 13
_diffrn_reflns_limit_l_min -13
_diffrn_reflns_number 3523
_diffrn_reflns_theta_full 25.00
_diffrn_reflns_theta_max 25.00
_diffrn_reflns_theta_min 2.15
_diffrn_standards_decay_% 0
_diffrn_standards_interval_count 100
_diffrn_standards_number 3
_exptl_absorpt_coefficient_mu 1.175
_exptl_absorpt_correction_T_max 0.269
_exptl_absorpt_correction_T_min 0.225
_exptl_absorpt_correction_type '\y scan'
_exptl_absorpt_process_details '(North et al., 1968)'
_exptl_crystal_colour brown
_exptl_crystal_density_diffrn 1.612
_exptl_crystal_density_method 'not measured'
_exptl_crystal_description plate
_exptl_crystal_F_000 760
_exptl_crystal_size_max 0.4
_exptl_crystal_size_mid 0.2
_exptl_crystal_size_min 0.04
_refine_diff_density_max 0.299
_refine_diff_density_min -0.260
_refine_ls_extinction_coef 0.0018(2)
_refine_ls_extinction_expression Fc^*^=kFc[1+0.001xFc^2^\l^3^/sin(2\q)]^-1/4^
_refine_ls_extinction_method SHELXL97
_refine_ls_goodness_of_fit_ref 1.018
_refine_ls_hydrogen_treatment constr
_refine_ls_matrix_type full
_refine_ls_number_parameters 200
_refine_ls_number_reflns 2635
_refine_ls_number_restraints 0
_refine_ls_restrained_S_all 1.018
_refine_ls_R_factor_all 0.0654
_refine_ls_R_factor_gt 0.0417
_refine_ls_shift/su_max 0.004
_refine_ls_shift/su_mean 0.000
_refine_ls_structure_factor_coef Fsqd
_refine_ls_weighting_details 'calc w = 1/[\s^2^(Fo^2^)+(0.001P)^2^+2P] where P = (Fo^2^+2Fc^2^)/3'
_refine_ls_weighting_scheme calc
_refine_ls_wR_factor_gt 0.0867
_refine_ls_wR_factor_ref 0.1002
_reflns_number_gt 1853
_reflns_number_total 2635
_reflns_threshold_expression I>2\s(I)
_cod_data_source_file wn6128.cif
_cod_data_source_block I
_cod_original_sg_symbol_H-M 'P 21/n'
_cod_database_code 2202195
_cod_database_fobs_code 2202195

loop_
_symmetry_equiv_pos_as_xyz
'x, y, z'
'-x+1/2, y+1/2, -z+1/2'
'-x, -y, -z'
'x-1/2, -y-1/2, z-1/2'

loop_
_atom_site_label
_atom_site_fract_x
_atom_site_fract_y
_atom_site_fract_z
_atom_site_U_iso_or_equiv
_atom_site_adp_type
_atom_site_calc_flag
_atom_site_refinement_flags
_atom_site_occupancy
_atom_site_disorder_assembly
_atom_site_disorder_group
_atom_site_type_symbol
Co1 0.03698(7) 0.13454(3) 0.16493(4) 0.04133(18) Uani d . 1 . . Co
O1 -0.0583(4) 0.29237(15) 0.1988(3) 0.0629(8) Uani d . 1 . . O
H1F -0.1561 0.2553 0.2302 0.076 Uiso d R 1 . . H
O2 0.3519(4) 0.07993(16) 0.0533(2) 0.0569(7) Uani d . 1 . . O
H2A 0.2546 0.0301 0.0844 0.068 Uiso d R 1 . . H
O3 -0.2602(4) 0.19309(15) 0.2768(3) 0.0560(7) Uani d . 1 . . O
O4 0.1384(3) -0.01871(15) 0.1260(2) 0.0521(7) Uani d . 1 . . O
O5 -0.0936(3) 0.13720(14) 0.0150(2) 0.0465(6) Uani d . 1 . . O
H5A -0.0951 0.0864 -0.0392 0.056 Uiso d R 1 . . H
H5B -0.0722 0.1807 -0.0452 0.056 Uiso d R 1 . . H
N1 0.0612(4) 0.24297(17) 0.1568(3) 0.0483(8) Uani d . 1 . . N
N2 0.2565(4) 0.14171(18) 0.0862(3) 0.0459(8) Uani d . 1 . . N
N3 -0.1777(4) 0.13010(18) 0.2440(3) 0.0452(8) Uani d . 1 . . N
N4 0.0155(4) 0.02748(17) 0.1692(3) 0.0430(7) Uani d . 1 . . N
N5 0.1633(4) 0.13874(18) 0.3137(3) 0.0507(8) Uani d . 1 . . N
N6 0.1613(5) 0.0866(2) 0.3842(3) 0.0583(9) Uani d . 1 . . N
N7 0.1673(7) 0.0404(3) 0.4553(4) 0.1052(17) Uani d . 1 . . N
C1 0.2388(7) 0.3530(2) 0.0999(4) 0.0745(14) Uani d . 1 . . C
H1A 0.1449 0.3818 0.1326 0.112 Uiso calc R 1 . . H
H1B 0.2507 0.3660 0.0176 0.112 Uiso calc R 1 . . H
H1C 0.3452 0.3648 0.1424 0.112 Uiso calc R 1 . . H
C2 0.2012(6) 0.2697(2) 0.1108(3) 0.0510(10) Uani d . 1 . . C
C3 0.3186(5) 0.2091(2) 0.0694(3) 0.0498(10) Uani d . 1 . . C
C4 0.4918(6) 0.2240(3) 0.0167(4) 0.0674(13) Uani d . 1 . . C
H4A 0.5451 0.1764 -0.0042 0.101 Uiso calc R 1 . . H
H4B 0.5650 0.2503 0.0735 0.101 Uiso calc R 1 . . H
H4C 0.4767 0.2550 -0.0531 0.101 Uiso calc R 1 . . H
C5 -0.4121(5) 0.0458(3) 0.3129(4) 0.0607(11) Uani d . 1 . . C
H5C -0.4670 0.0929 0.3344 0.091 Uiso calc R 1 . . H
H5D -0.3954 0.0147 0.3825 0.091 Uiso calc R 1 . . H
H5E -0.4848 0.0192 0.2562 0.091 Uiso calc R 1 . . H
C6 -0.2405(5) 0.0621(2) 0.2599(3) 0.0472(9) Uani d . 1 . . C
C7 -0.1262(5) 0.0013(2) 0.2175(3) 0.0456(9) Uani d . 1 . . C
C8 -0.1677(6) -0.0815(2) 0.2305(4) 0.0607(11) Uani d . 1 . . C
H8A -0.0760 -0.1115 0.1974 0.091 Uiso calc R 1 . . H
H8B -0.2756 -0.0927 0.1894 0.091 Uiso calc R 1 . . H
H8C -0.1782 -0.0937 0.3132 0.091 Uiso calc R 1 . . H
O1W 0.4305(4) 0.24869(17) 0.3647(3) 0.0701(9) Uani d . 1 . . O
H1D 0.3396 0.2100 0.3667 0.084 Uiso d R 1 . . H
H1E 0.5334 0.2184 0.3410 0.084 Uiso d R 1 . . H

loop_
_atom_site_aniso_label
_atom_site_aniso_U_11
_atom_site_aniso_U_22
_atom_site_aniso_U_33
_atom_site_aniso_U_12
_atom_site_aniso_U_13
_atom_site_aniso_U_23
Co1 0.0382(3) 0.0401(3) 0.0456(3) 0.0002(2) 0.0000(2) -0.0012(2)
O1 0.067(2) 0.0441(16) 0.078(2) 0.0101(15) 0.0086(16) -0.0062(15)
O2 0.0477(16) 0.0617(18) 0.0617(17) 0.0110(14) 0.0074(14) -0.0011(14)
O3 0.0479(16) 0.0512(16) 0.0694(18) 0.0106(14) 0.0118(14) -0.0079(14)
O4 0.0496(16) 0.0444(15) 0.0623(17) 0.0050(13) 0.0033(13) -0.0067(13)
O5 0.0502(15) 0.0447(14) 0.0443(14) 0.0004(13) -0.0057(12) 0.0005(12)
N1 0.052(2) 0.0382(17) 0.0543(19) 0.0004(16) -0.0014(16) -0.0002(15)
N2 0.0415(18) 0.0509(19) 0.0454(17) 0.0006(16) -0.0010(14) 0.0021(15)
N3 0.0418(18) 0.0477(18) 0.0461(17) 0.0002(16) -0.0006(14) 0.0000(15)
N4 0.0411(18) 0.0423(17) 0.0453(17) 0.0001(15) -0.0041(14) -0.0032(14)
N5 0.053(2) 0.0477(19) 0.0510(19) -0.0040(17) -0.0077(16) 0.0004(16)
N6 0.056(2) 0.062(2) 0.057(2) -0.0036(19) -0.0022(18) -0.003(2)
N7 0.140(5) 0.100(4) 0.074(3) -0.024(3) -0.025(3) 0.036(3)
C1 0.089(4) 0.042(2) 0.092(4) -0.016(2) -0.003(3) 0.010(2)
C2 0.056(3) 0.045(2) 0.052(2) -0.008(2) -0.010(2) 0.0029(18)
C3 0.044(2) 0.061(3) 0.044(2) -0.008(2) -0.0099(18) 0.0084(19)
C4 0.048(3) 0.085(3) 0.069(3) -0.009(2) 0.005(2) 0.015(3)
C5 0.046(2) 0.070(3) 0.066(3) -0.003(2) 0.003(2) 0.003(2)
C6 0.045(2) 0.054(2) 0.043(2) -0.002(2) -0.0030(17) 0.0044(18)
C7 0.047(2) 0.047(2) 0.043(2) -0.0014(19) -0.0061(18) 0.0004(18)
C8 0.073(3) 0.049(2) 0.061(3) -0.010(2) 0.003(2) 0.003(2)
O1W 0.0538(19) 0.0640(19) 0.093(2) -0.0060(15) 0.0054(16) -0.0280(17)

loop_
_atom_type_symbol
_atom_type_description
_atom_type_scat_dispersion_real
_atom_type_scat_dispersion_imag
_atom_type_scat_source
C C 0.0033 0.0016 'International Tables Vol C Tables 4.2.6.8 and 6.1.1.4'
H H 0.0000 0.0000 'International Tables Vol C Tables 4.2.6.8 and 6.1.1.4'
N N 0.0061 0.0033 'International Tables Vol C Tables 4.2.6.8 and 6.1.1.4'
O O 0.0106 0.0060 'International Tables Vol C Tables 4.2.6.8 and 6.1.1.4'
Co Co 0.3494 0.9721 'International Tables Vol C Tables 4.2.6.8 and 6.1.1.4'

loop_
_geom_angle_atom_site_label_1
_geom_angle_atom_site_label_2
_geom_angle_atom_site_label_3
_geom_angle
_geom_angle_publ_flag
N4 Co1 N3 82.49(14) yes
N4 Co1 N1 178.59(14) yes
N3 Co1 N1 98.64(14) yes
N4 Co1 N5 93.36(13) yes
N3 Co1 N5 91.10(14) yes
N1 Co1 N5 87.47(14) yes
N4 Co1 N2 98.91(14) yes
N3 Co1 N2 178.48(14) yes
N1 Co1 N2 79.97(14) yes
N5 Co1 N2 88.24(14) yes
N4 Co1 O5 90.13(12) yes
N3 Co1 O5 88.39(12) yes
N1 Co1 O5 89.06(12) yes
N5 Co1 O5 176.37(12) yes
N2 Co1 O5 92.19(12) yes
C2 N1 O1 119.0(3) yes
C2 N1 Co1 117.6(3) yes
O1 N1 Co1 123.4(3) yes
C3 N2 O2 119.0(3) yes
C3 N2 Co1 117.3(3) yes
O2 N2 Co1 123.7(2) yes
C6 N3 O3 122.9(3) yes
C6 N3 Co1 115.6(3) yes
O3 N3 Co1 121.5(2) yes
C7 N4 O4 122.4(3) yes
C7 N4 Co1 115.7(3) yes
O4 N4 Co1 121.9(2) yes
N6 N5 Co1 122.1(3) yes
N7 N6 N5 175.3(5) yes
N1 C2 C3 112.7(3) no
N1 C2 C1 123.5(4) no
C3 C2 C1 123.8(4) no
N2 C3 C2 112.5(4) no
N2 C3 C4 123.8(4) no
C2 C3 C4 123.7(4) no
N3 C6 C7 113.3(3) no
N3 C6 C5 124.5(4) no
C7 C6 C5 122.2(4) no
N4 C7 C6 112.8(3) no
N4 C7 C8 124.2(4) no
C6 C7 C8 122.9(4) no

loop_
_geom_bond_atom_site_label_1
_geom_bond_atom_site_label_2
_geom_bond_site_symmetry_2
_geom_bond_distance
_geom_bond_publ_flag
Co1 N4 . 1.883(3) yes
Co1 N3 . 1.891(3) yes
Co1 N1 . 1.911(3) yes
Co1 N5 . 1.919(3) yes
Co1 N2 . 1.924(3) yes
Co1 O5 . 1.945(2) yes
O1 N1 . 1.354(4) yes
O2 N2 . 1.362(4) yes
O3 N3 . 1.328(4) yes
O4 N4 . 1.342(4) yes
N1 C2 . 1.290(5) yes
N2 C3 . 1.288(5) yes
N3 C6 . 1.298(5) yes
N4 C7 . 1.309(5) yes
N5 N6 . 1.210(4) yes
N6 N7 . 1.139(5) yes
C1 C2 . 1.493(5) no
C2 C3 . 1.475(6) no
C3 C4 . 1.490(6) no
C5 C6 . 1.486(5) no
C6 C7 . 1.467(5) no
C7 C8 . 1.493(5) no

loop_
_geom_hbond_atom_site_label_D
_geom_hbond_atom_site_label_H
_geom_hbond_atom_site_label_A
_geom_hbond_site_symmetry_A
_geom_hbond_distance_DH
_geom_hbond_distance_HA
_geom_hbond_distance_DA
_geom_hbond_angle_DHA
O1 H1F O3 . 1.06 1.45 2.501(4) 168
O2 H2A O4 . 1.21 1.33 2.529(4) 174
O1W H1D N5 . 0.97 1.93 2.862(4) 161
O1W H1E O3 1_655 0.99 1.81 2.769(4) 161
O5 H5A O4 3 1.08 1.57 2.631(3) 167
O5 H5B O1W 4_565 1.04 1.60 2.628(4) 171
